data_7218347
loop_
_publ_author_name
'Peuronen, Anssi'
'Rinta, Heikki'
'Lahtinen, Manu'

_publ_section_title
;
 N&#x22EF;I halogen bonding supported stabilization of a discrete
 pseudo-linear [I12]2&#x2212;polyiodide
;
_journal_issue 8
_journal_name_full CrystEngComm
_journal_page_first 1736
_journal_paper_doi 10.1039/C4CE01866D
_journal_volume 17
_journal_year 2015
_chemical_formula_moiety 'C18 H36 I4 N4, 2(F6 P)'
_chemical_formula_sum 'C18 H36 F12 I4 N4 P2'
_chemical_formula_weight 1106.05
_chemical_name_systematic
;
 ?
;
_space_group_crystal_system triclinic
_space_group_IT_number 2
_space_group_name_Hall '-P 1'
_space_group_name_H-M_alt 'P -1'
_symmetry_space_group_name_Hall '-P 1'
_symmetry_space_group_name_H-M 'P -1'
_atom_sites_solution_hydrogens geom
_atom_sites_solution_primary iterative
_audit_creation_date 2014-08-21
_audit_creation_method
;
Olex2 1.2
(compiled 2014.07.22 svn.r2960 for OlexSys, GUI svn.r4862)
;
_cell_angle_alpha 84.830(6)
_cell_angle_beta 86.312(6)
_cell_angle_gamma 74.381(6)
_cell_formula_units_Z 1
_cell_length_a 7.3275(5)
_cell_length_b 8.5017(6)
_cell_length_c 13.4868(9)
_cell_measurement_reflns_used 3154
_cell_measurement_temperature 123.00(10)
_cell_measurement_theta_max 76.9079
_cell_measurement_theta_min 3.2932
_cell_volume 805.16(10)
_computing_cell_refinement
;
CrysAlisPro, Agilent Technologies,
Version 1.171.36.32 (release 02-08-2013 CrysAlis171 .NET)
(compiled Aug  2 2013,16:46:58)
;
_computing_data_collection
;
CrysAlisPro, Agilent Technologies,
Version 1.171.36.32 (release 02-08-2013 CrysAlis171 .NET)
(compiled Aug  2 2013,16:46:58)
;
_computing_data_reduction
;
CrysAlisPro, Agilent Technologies,
Version 1.171.36.32 (release 02-08-2013 CrysAlis171 .NET)
(compiled Aug  2 2013,16:46:58)
;
_computing_molecular_graphics 'Olex2 (Dolomanov et al., 2009)'
_computing_publication_material 'Olex2 (Dolomanov et al., 2009)'
_computing_structure_refinement 'ShelXL (Sheldrick, 2008)'
_computing_structure_solution
;
Superflip (Palatinus & Chapuis, 2007;Palatinus & van der Lee, 2008;
Palatinus et al., 2012)
;
_diffrn_ambient_temperature 123.00(10)
_diffrn_detector_area_resol_mean 10.3953
_diffrn_measured_fraction_theta_full 0.999
_diffrn_measured_fraction_theta_max 0.999
_diffrn_measurement_details
;
  1 omega -110.00  -20.00   1.0000    1.5000
omega____ theta____ kappa____ phi______ frames
    -      -38.5000  -30.0000  120.0000 90

  2 omega  -45.00   30.00   1.0000    1.5000
omega____ theta____ kappa____ phi______ frames
    -      -38.5000   37.0000  -60.0000 75

  3 omega  -46.00   27.00   1.0000    1.5000
omega____ theta____ kappa____ phi______ frames
    -      -38.5000   30.0000   90.0000 73

  4 omega   23.00   98.00   1.0000    1.5000
omega____ theta____ kappa____ phi______ frames
    -       43.8187 -125.0000   60.0000 75

  5 omega   29.00   64.00   1.0000    1.5000
omega____ theta____ kappa____ phi______ frames
    -       43.8187  -99.0000 -180.0000 35

  6 omega   43.00   74.00   1.0000    1.5000
omega____ theta____ kappa____ phi______ frames
    -      111.0000  -30.0000   60.0000 31

  7 omega   77.00  112.00   1.0000    1.5000
omega____ theta____ kappa____ phi______ frames
    -      111.0000 -111.0000  -60.0000 35

  8 omega   79.00  134.00   1.0000    1.5000
omega____ theta____ kappa____ phi______ frames
    -      111.0000  -61.0000 -120.0000 55

  9 omega   43.00  115.00   1.0000    1.5000
omega____ theta____ kappa____ phi______ frames
    -      111.0000 -111.0000  120.0000 72

 10 omega   38.00   88.00   1.0000    1.5000
omega____ theta____ kappa____ phi______ frames
    -      111.0000  -30.0000   90.0000 50

 11 omega   49.00   98.00   1.0000    1.5000
omega____ theta____ kappa____ phi______ frames
    -      111.0000  -45.0000  -30.0000 49

 12 omega   38.00   68.00   1.0000    1.5000
omega____ theta____ kappa____ phi______ frames
    -      111.0000  -30.0000 -120.0000 30

 13 omega   38.00   69.00   1.0000    1.5000
omega____ theta____ kappa____ phi______ frames
    -      111.0000  -30.0000 -150.0000 31

 14 omega   73.00   99.00   1.0000    1.5000
omega____ theta____ kappa____ phi______ frames
    -      111.0000  178.0000  150.0000 26

 15 omega   52.00   90.00   1.0000    1.5000
omega____ theta____ kappa____ phi______ frames
    -      111.0000  -77.0000  120.0000 38

 16 omega  108.00  149.00   1.0000    1.5000
omega____ theta____ kappa____ phi______ frames
    -      111.0000  178.0000  150.0000 41

 17 omega   93.00  140.00   1.0000    1.5000
omega____ theta____ kappa____ phi______ frames
    -      111.0000  -77.0000  120.0000 47

 18 omega   43.00   71.00   1.0000    1.5000
omega____ theta____ kappa____ phi______ frames
    -      111.0000  -45.0000  150.0000 28

 19 omega   95.00  178.00   1.0000    1.5000
omega____ theta____ kappa____ phi______ frames
    -      111.0000   45.0000 -120.0000 83

 20 omega   89.00  114.00   1.0000    1.5000
omega____ theta____ kappa____ phi______ frames
    -      111.0000 -109.0000  175.0000 25

 21 omega   53.00  148.00   1.0000    1.5000
omega____ theta____ kappa____ phi______ frames
    -      111.0000  -15.0000 -120.0000 95

 22 omega   45.00   76.00   1.0000    1.5000
omega____ theta____ kappa____ phi______ frames
    -      111.0000  -61.0000 -120.0000 31
;
_diffrn_measurement_device_type 'SuperNova, Dual, Cu at zero, Atlas'
_diffrn_measurement_method '\w scans'
_diffrn_orient_matrix_UB_11 -0.1270839000
_diffrn_orient_matrix_UB_12 0.0965201000
_diffrn_orient_matrix_UB_13 0.0816740000
_diffrn_orient_matrix_UB_21 -0.0671315000
_diffrn_orient_matrix_UB_22 0.1471261000
_diffrn_orient_matrix_UB_23 -0.0765357000
_diffrn_orient_matrix_UB_31 -0.1645689000
_diffrn_orient_matrix_UB_32 -0.0681446000
_diffrn_orient_matrix_UB_33 -0.0254829000
_diffrn_radiation_monochromator mirror
_diffrn_radiation_type CuK\a
_diffrn_radiation_wavelength 1.54184
_diffrn_reflns_av_R_equivalents 0.0541
_diffrn_reflns_av_unetI/netI 0.0554
_diffrn_reflns_Laue_measured_fraction_full 0.999
_diffrn_reflns_Laue_measured_fraction_max 0.999
_diffrn_reflns_limit_h_max 3
_diffrn_reflns_limit_h_min -8
_diffrn_reflns_limit_k_max 10
_diffrn_reflns_limit_k_min -10
_diffrn_reflns_limit_l_max 15
_diffrn_reflns_limit_l_min -16
_diffrn_reflns_number 5322
_diffrn_reflns_point_group_measured_fraction_full 0.999
_diffrn_reflns_point_group_measured_fraction_max 0.999
_diffrn_reflns_theta_full 67.684
_diffrn_reflns_theta_max 67.931
_diffrn_reflns_theta_min 3.293
_diffrn_source 'SuperNova (Cu) X-ray Source'
_exptl_absorpt_coefficient_mu 32.151
_exptl_absorpt_correction_T_max 0.175
_exptl_absorpt_correction_T_min 0.037
_exptl_absorpt_correction_type analytical
_exptl_absorpt_process_details
;
CrysAlisPro, Agilent Technologies,
Version 1.171.36.32 (release 02-08-2013 CrysAlis171 .NET)
(compiled Aug  2 2013,16:46:58)
Analytical numeric absorption correction using a multifaceted crystal
            model based on expressions derived by R.C. Clark & J.S. Reid.
(Clark, R. C. & Reid, J. S. (1995). Acta Cryst. A51, 887-897)
;
_exptl_crystal_colour orange
_exptl_crystal_colour_primary orange
_exptl_crystal_density_diffrn 2.281
_exptl_crystal_description block
_exptl_crystal_F_000 522
_exptl_crystal_size_max 0.2328
_exptl_crystal_size_mid 0.1572
_exptl_crystal_size_min 0.1167
_refine_diff_density_max 2.290
_refine_diff_density_min -2.884
_refine_diff_density_rms 0.307
_refine_ls_extinction_method none
_refine_ls_goodness_of_fit_ref 1.123
_refine_ls_hydrogen_treatment constr
_refine_ls_matrix_type full
_refine_ls_number_parameters 218
_refine_ls_number_reflns 2922
_refine_ls_number_restraints 48
_refine_ls_restrained_S_all 1.121
_refine_ls_R_factor_all 0.0692
_refine_ls_R_factor_gt 0.0643
_refine_ls_shift/su_max 0.000
_refine_ls_shift/su_mean 0.000
_refine_ls_structure_factor_coef Fsqd
_refine_ls_weighting_details 'w=1/[\s^2^(Fo^2^)+(0.0946P)^2^+11.5204P] where P=(Fo^2^+2Fc^2^)/3'
_refine_ls_weighting_scheme calc
_refine_ls_wR_factor_gt 0.1750
_refine_ls_wR_factor_ref 0.1783
_reflns_Friedel_coverage 0.000
_reflns_number_gt 2637
_reflns_number_total 2922
_reflns_threshold_expression 'I > 2\s(I)'
_cod_data_source_file c4ce01866d2.cif
_cod_data_source_block 1-2I2_2PF6
_cod_depositor_comments 'Adding full bibliography for 7218347--7218353.cif.'
_cod_original_cell_volume 805.17(10)
_cod_database_code 7218347
_shelxl_version_number 2013-4
_chemical_oxdiff_formula 'C18 H18 N4 F12 P2 I4'
_shelx_space_group_comment
;
The symmetry employed for this shelxl refinement is uniquely defined
by the following loop, which should always be used as a source of
symmetry information in preference to the above space-group names.
They are only intended as comments.
;
_reflns_odcompleteness_completeness 99.81
_reflns_odcompleteness_iscentric 1
_reflns_odcompleteness_theta 71.98
_olex2_refinement_description
;
1. Fixed Uiso
 At 1.2 times of:
  All C(H,H) groups
2. Uiso/Uaniso restraints and constraints
Uanis(F6A) \\sim Ueq, Uanis(F6B) \\sim Ueq, Uanis(F3A) \\sim Ueq, Uanis(F3B)
\\sim Ueq, Uanis(F4A) \\sim Ueq, Uanis(F4B) \\sim Ueq, Uanis(F5B) \\sim Ueq,
Uanis(F5A) \\sim Ueq: with sigma of 0.008 and sigma for terminal atoms of 0.012
3. Others
 Sof(F3B)=Sof(F4B)=Sof(F5B)=Sof(F6B)=1-FVAR(1)
 Sof(F3A)=Sof(F4A)=Sof(F5A)=Sof(F6A)=FVAR(1)
4.a Secondary CH2 refined with riding coordinates:
 C1(H1A,H1B), C2(H2A,H2B), C3(H3A,H3B), C4(H4A,H4B), C5(H5A,H5B), C6(H6A,H6B),
 C7(H7A,H7B), C8(H8A,H8B), C9(H9A,H9B)
;
_olex2_submission_special_instructions 'No special instructions were received'

loop_
_space_group_symop_operation_xyz
'x, y, z'
'-x, -y, -z'

loop_
_atom_site_label
_atom_site_type_symbol
_atom_site_fract_x
_atom_site_fract_y
_atom_site_fract_z
_atom_site_U_iso_or_equiv
_atom_site_adp_type
_atom_site_occupancy
_atom_site_site_symmetry_order
_atom_site_calc_flag
_atom_site_refinement_flags_posn
_atom_site_refinement_flags_adp
_atom_site_refinement_flags_occupancy
_atom_site_disorder_assembly
_atom_site_disorder_group
I1 I -0.25445(9) 0.75890(8) 0.03275(5) 0.0203(2) Uani 1 1 d . . . . .
I2 I -0.52108(9) 0.74334(8) -0.10084(5) 0.0263(3) Uani 1 1 d . . . . .
N1 N -0.0146(12) 0.7749(11) 0.1543(6) 0.0181(18) Uani 1 1 d . . . . .
N2 N 0.2306(13) 0.7839(10) 0.2798(6) 0.0181(17) Uani 1 1 d . . . . .
C1 C 0.1329(16) 0.6199(13) 0.1597(8) 0.023(2) Uani 1 1 d . . . . .
H1A H 0.1985 0.6038 0.0951 0.027 Uiso 1 1 calc R . . . .
H1B H 0.0747 0.5305 0.1764 0.027 Uiso 1 1 calc R . . . .
C2 C 0.2763(18) 0.6174(14) 0.2383(10) 0.033(3) Uani 1 1 d . . . . .
H2A H 0.2701 0.5342 0.2915 0.039 Uiso 1 1 calc R . . . .
H2B H 0.4037 0.5913 0.2082 0.039 Uiso 1 1 calc R . . . .
C3 C 0.0750(15) 0.9085(13) 0.1220(8) 0.021(2) Uani 1 1 d . . . . .
H3A H -0.0204 1.0128 0.1211 0.025 Uiso 1 1 calc R . . . .
H3B H 0.1299 0.8938 0.0550 0.025 Uiso 1 1 calc R . . . .
C4 C 0.2305(17) 0.9096(15) 0.1930(8) 0.026(2) Uani 1 1 d . . . . .
H4A H 0.3532 0.8843 0.1577 0.032 Uiso 1 1 calc R . . . .
H4B H 0.2075 1.0175 0.2173 0.032 Uiso 1 1 calc R . . . .
C5 C -0.1088(15) 0.8072(13) 0.2544(7) 0.021(2) Uani 1 1 d . . . . .
H5A H -0.1677 0.7203 0.2773 0.025 Uiso 1 1 calc R . . . .
H5B H -0.2073 0.9096 0.2499 0.025 Uiso 1 1 calc R . . . .
C6 C 0.0377(15) 0.8167(15) 0.3301(7) 0.025(2) Uani 1 1 d . . . . .
H6A H 0.0040 0.9246 0.3553 0.030 Uiso 1 1 calc R . . . .
H6B H 0.0375 0.7365 0.3860 0.030 Uiso 1 1 calc R . . . .
C7 C 0.3803(15) 0.7803(13) 0.3523(8) 0.021(2) Uani 1 1 d . . . . .
H7A H 0.5039 0.7478 0.3183 0.025 Uiso 1 1 calc R . . . .
H7B H 0.3755 0.6973 0.4059 0.025 Uiso 1 1 calc R . . . .
C8 C 0.3617(16) 0.9444(14) 0.3981(8) 0.026(2) Uani 1 1 d . . . . .
H8A H 0.3758 1.0272 0.3460 0.031 Uiso 1 1 calc R . . . .
H8B H 0.2372 0.9810 0.4306 0.031 Uiso 1 1 calc R . . . .
C9 C 0.5122(15) 0.9215(13) 0.4727(8) 0.022(2) Uani 1 1 d . . . . .
H9A H 0.6362 0.8938 0.4388 0.026 Uiso 1 1 calc R . . . .
H9B H 0.5051 0.8314 0.5210 0.026 Uiso 1 1 calc R . . . .
P1 P 0.1640(4) 0.6653(3) 0.6546(2) 0.0225(6) Uani 1 1 d . . . . .
F2 F 0.0841(11) 0.7930(9) 0.5632(5) 0.0362(17) Uani 1 1 d . . . . .
F3 F 0.2422(10) 0.5381(8) 0.7471(5) 0.0332(16) Uani 1 1 d . . . . .
F3A F 0.269(4) 0.794(2) 0.6853(15) 0.044(5) Uani 0.58(4) 1 d . U P A 1
F3B F 0.180(5) 0.809(2) 0.7152(19) 0.037(6) Uani 0.42(4) 1 d . U P A 2
F4A F -0.013(3) 0.748(3) 0.7253(14) 0.048(6) Uani 0.58(4) 1 d . U P A 1
F4B F -0.048(3) 0.700(4) 0.697(2) 0.043(7) Uani 0.42(4) 1 d . U P A 2
F5A F 0.056(3) 0.543(2) 0.6217(15) 0.041(5) Uani 0.58(4) 1 d . U P A 1
F5B F 0.139(6) 0.516(4) 0.598(2) 0.057(8) Uani 0.42(4) 1 d . U P A 2
F6A F 0.336(3) 0.588(3) 0.5811(16) 0.052(6) Uani 0.58(4) 1 d . U P A 1
F6B F 0.375(4) 0.625(3) 0.615(2) 0.044(7) Uani 0.42(4) 1 d . U P A 2

loop_
_atom_site_aniso_label
_atom_site_aniso_U_11
_atom_site_aniso_U_22
_atom_site_aniso_U_33
_atom_site_aniso_U_23
_atom_site_aniso_U_13
_atom_site_aniso_U_12
I1 0.0206(4) 0.0211(4) 0.0195(4) -0.0010(2) -0.0028(3) -0.0059(3)
I2 0.0228(4) 0.0269(4) 0.0283(4) -0.0066(3) -0.0090(3) -0.0019(3)
N1 0.019(4) 0.020(4) 0.018(4) -0.006(3) 0.003(3) -0.009(3)
N2 0.024(5) 0.016(4) 0.013(4) -0.003(3) 0.002(3) -0.005(3)
C1 0.025(6) 0.024(5) 0.020(5) -0.002(4) -0.003(4) -0.009(4)
C2 0.035(7) 0.019(6) 0.038(7) -0.012(5) -0.014(5) 0.009(5)
C3 0.020(5) 0.022(5) 0.018(5) 0.003(4) -0.004(4) -0.002(4)
C4 0.034(6) 0.031(6) 0.020(5) 0.007(4) -0.001(5) -0.023(5)
C5 0.023(5) 0.023(5) 0.018(5) -0.003(4) 0.003(4) -0.007(4)
C6 0.022(5) 0.045(7) 0.013(5) -0.002(4) 0.002(4) -0.018(5)
C7 0.016(5) 0.027(6) 0.022(5) 0.001(4) -0.008(4) -0.006(4)
C8 0.023(6) 0.032(6) 0.023(5) 0.000(4) -0.008(4) -0.007(5)
C9 0.022(5) 0.021(5) 0.023(5) -0.004(4) -0.007(4) -0.004(4)
P1 0.0271(14) 0.0198(13) 0.0201(13) 0.0031(10) -0.0037(11) -0.0064(11)
F2 0.052(5) 0.032(4) 0.022(3) 0.010(3) -0.011(3) -0.008(3)
F3 0.039(4) 0.026(4) 0.035(4) 0.011(3) -0.019(3) -0.009(3)
F3A 0.057(10) 0.036(7) 0.048(8) 0.013(6) -0.023(7) -0.026(7)
F3B 0.047(11) 0.022(8) 0.039(10) -0.003(7) -0.019(8) 0.002(7)
F4A 0.054(9) 0.047(9) 0.030(8) 0.003(6) 0.011(6) 0.006(7)
F4B 0.034(9) 0.048(11) 0.042(11) 0.010(8) -0.002(8) -0.009(8)
F5A 0.048(9) 0.041(8) 0.043(8) 0.013(6) -0.022(7) -0.028(7)
F5B 0.070(13) 0.052(11) 0.049(11) -0.008(8) -0.017(9) -0.009(9)
F6A 0.053(9) 0.052(9) 0.038(8) 0.005(7) 0.005(7) 0.004(7)
F6B 0.033(10) 0.041(10) 0.047(11) 0.011(8) 0.011(8) 0.001(7)

loop_
_atom_type_symbol
_atom_type_description
_atom_type_scat_dispersion_real
_atom_type_scat_dispersion_imag
_atom_type_scat_source
C C 0.0181 0.0091 'International Tables Vol C Tables 4.2.6.8 and 6.1.1.4'
H H 0.0000 0.0000 'International Tables Vol C Tables 4.2.6.8 and 6.1.1.4'
F F 0.0727 0.0534 'International Tables Vol C Tables 4.2.6.8 and 6.1.1.4'
I I -0.3257 6.8362 'International Tables Vol C Tables 4.2.6.8 and 6.1.1.4'
N N 0.0311 0.0180 'International Tables Vol C Tables 4.2.6.8 and 6.1.1.4'
P P 0.2955 0.4335 'International Tables Vol C Tables 4.2.6.8 and 6.1.1.4'

loop_
_exptl_crystal_face_index_h
_exptl_crystal_face_index_k
_exptl_crystal_face_index_l
_exptl_crystal_face_perp_dist
_exptl_oxdiff_crystal_face_indexfrac_h
_exptl_oxdiff_crystal_face_indexfrac_k
_exptl_oxdiff_crystal_face_indexfrac_l
_exptl_oxdiff_crystal_face_x
_exptl_oxdiff_crystal_face_y
_exptl_oxdiff_crystal_face_z
3 -3 4 0.1120 3.0000 -3.0000 4.0001 -0.3441 -0.9489 -0.3912
-4 -5 -1 0.0783 -4.0000 -5.0000 -1.0000 -0.0559 -0.3906 1.0245
-4 -3 -3 0.0740 -4.0000 -3.0000 -3.0000 -0.0262 0.0568 0.9392
3 5 0 0.0646 3.0000 5.0000 -0.0001 0.1013 0.5342 -0.8344
-1 1 9 0.0490 -1.0000 1.0000 9.0000 0.9587 -0.4746 -0.1329
4 2 -4 0.0813 4.0000 2.0000 -4.0000 -0.6420 0.3319 -0.6926
1 0 -8 0.0673 1.0000 -0.0000 -8.0000 -0.7805 0.5452 0.0393
4 3 4 0.0939 4.0000 3.0000 4.0000 0.1079 -0.1333 -0.9646
2 5 0 0.0731 2.0000 5.0000 -0.0001 0.2284 0.6014 -0.6699
-1 5 -2 0.0986 -1.0000 5.0000 -2.0001 0.4463 0.9558 -0.1252
3 -3 -1 0.0935 3.0000 -3.0000 -0.9999 -0.7525 -0.5662 -0.2638
-3 -5 -3 0.0794 -3.0000 -5.0000 -3.0000 -0.3464 -0.3046 0.9109
1 -1 -8 0.0656 1.0000 -1.0000 -8.0000 -0.8770 0.3980 0.1074
1 -1 8 0.0747 1.0000 -1.0000 8.0000 0.4298 -0.8265 -0.3003
1 2 -8 0.0673 1.0000 2.0000 -8.0000 -0.5874 0.8394 -0.0970
3 3 -4 0.0581 3.0000 3.0000 -4.0000 -0.4184 0.5461 -0.5962
-2 -2 7 0.0680 -2.0000 -2.0000 7.0000 0.6328 -0.6957 0.2870
-2 4 4 0.0787 -2.0000 4.0000 3.9999 0.9669 0.4166 -0.0454

loop_
_geom_angle_atom_site_label_1
_geom_angle_atom_site_label_2
_geom_angle_atom_site_label_3
_geom_angle
_geom_angle_site_symmetry_1
_geom_angle_site_symmetry_3
N1 I1 I2 179.6(2) . .
C1 N1 I1 108.8(6) . .
C1 N1 C3 108.6(8) . .
C1 N1 C5 110.2(8) . .
C3 N1 I1 111.1(6) . .
C3 N1 C5 108.2(8) . .
C5 N1 I1 109.9(6) . .
C4 N2 C2 107.5(9) . .
C6 N2 C2 108.6(9) . .
C6 N2 C4 109.6(9) . .
C6 N2 C7 111.4(8) . .
C7 N2 C2 107.9(8) . .
C7 N2 C4 111.8(8) . .
N1 C1 H1A 109.4 . .
N1 C1 H1B 109.4 . .
N1 C1 C2 111.3(9) . .
H1A C1 H1B 108.0 . .
C2 C1 H1A 109.4 . .
C2 C1 H1B 109.4 . .
N2 C2 C1 109.2(9) . .
N2 C2 H2A 109.8 . .
N2 C2 H2B 109.8 . .
C1 C2 H2A 109.8 . .
C1 C2 H2B 109.8 . .
H2A C2 H2B 108.3 . .
N1 C3 H3A 109.5 . .
N1 C3 H3B 109.5 . .
N1 C3 C4 110.6(8) . .
H3A C3 H3B 108.1 . .
C4 C3 H3A 109.5 . .
C4 C3 H3B 109.5 . .
N2 C4 C3 109.6(8) . .
N2 C4 H4A 109.8 . .
N2 C4 H4B 109.8 . .
C3 C4 H4A 109.8 . .
C3 C4 H4B 109.8 . .
H4A C4 H4B 108.2 . .
N1 C5 H5A 109.6 . .
N1 C5 H5B 109.6 . .
N1 C5 C6 110.4(8) . .
H5A C5 H5B 108.1 . .
C6 C5 H5A 109.6 . .
C6 C5 H5B 109.6 . .
N2 C6 C5 109.4(8) . .
N2 C6 H6A 109.8 . .
N2 C6 H6B 109.8 . .
C5 C6 H6A 109.8 . .
C5 C6 H6B 109.8 . .
H6A C6 H6B 108.3 . .
N2 C7 H7A 108.5 . .
N2 C7 H7B 108.5 . .
N2 C7 C8 114.9(9) . .
H7A C7 H7B 107.5 . .
C8 C7 H7A 108.5 . .
C8 C7 H7B 108.5 . .
C7 C8 H8A 109.8 . .
C7 C8 H8B 109.8 . .
H8A C8 H8B 108.2 . .
C9 C8 C7 109.4(9) . .
C9 C8 H8A 109.8 . .
C9 C8 H8B 109.8 . .
C8 C9 C9 111.2(11) . 2_676
C8 C9 H9A 109.4 . .
C8 C9 H9B 109.4 . .
C9 C9 H9A 109.4 2_676 .
C9 C9 H9B 109.4 2_676 .
H9A C9 H9B 108.0 . .
F2 P1 F3 179.4(5) . .
F3A P1 F2 87.2(6) . .
F3A P1 F3 92.7(6) . .
F3A P1 F4A 88.6(11) . .
F3B P1 F2 90.0(8) . .
F3B P1 F3 89.7(8) . .
F3B P1 F4B 86.3(13) . .
F3B P1 F5B 176.5(15) . .
F4A P1 F2 91.4(7) . .
F4A P1 F3 88.0(7) . .
F4B P1 F2 86.5(9) . .
F4B P1 F3 93.0(9) . .
F4B P1 F5B 90.8(15) . .
F5A P1 F2 90.7(6) . .
F5A P1 F3 89.3(6) . .
F5A P1 F3A 177.9(8) . .
F5A P1 F4A 91.0(11) . .
F5A P1 F6A 88.8(11) . .
F5B P1 F2 91.7(11) . .
F5B P1 F3 88.6(11) . .
F6A P1 F2 86.5(8) . .
F6A P1 F3 94.2(8) . .
F6A P1 F3A 91.5(11) . .
F6A P1 F4A 177.8(9) . .
F6B P1 F2 95.1(10) . .
F6B P1 F3 85.4(10) . .
F6B P1 F3B 94.4(14) . .
F6B P1 F4B 178.2(12) . .
F6B P1 F5B 88.4(15) . .

loop_
_geom_bond_atom_site_label_1
_geom_bond_atom_site_label_2
_geom_bond_distance
_geom_bond_site_symmetry_2
I1 I2 2.7778(9) .
I1 N1 2.517(9) .
N1 C1 1.461(14) .
N1 C3 1.478(13) .
N1 C5 1.490(12) .
N2 C2 1.514(13) .
N2 C4 1.513(12) .
N2 C6 1.494(13) .
N2 C7 1.509(13) .
C1 H1A 0.9700 .
C1 H1B 0.9700 .
C1 C2 1.534(16) .
C2 H2A 0.9700 .
C2 H2B 0.9700 .
C3 H3A 0.9700 .
C3 H3B 0.9700 .
C3 C4 1.537(15) .
C4 H4A 0.9700 .
C4 H4B 0.9700 .
C5 H5A 0.9700 .
C5 H5B 0.9700 .
C5 C6 1.550(15) .
C6 H6A 0.9700 .
C6 H6B 0.9700 .
C7 H7A 0.9700 .
C7 H7B 0.9700 .
C7 C8 1.545(16) .
C8 H8A 0.9700 .
C8 H8B 0.9700 .
C8 C9 1.502(15) .
C9 C9 1.55(2) 2_676
C9 H9A 0.9700 .
C9 H9B 0.9700 .
P1 F2 1.597(7) .
P1 F3 1.603(7) .
P1 F3A 1.595(16) .
P1 F3B 1.57(2) .
P1 F4A 1.597(17) .
P1 F4B 1.58(2) .
P1 F5A 1.570(15) .
P1 F5B 1.60(3) .
P1 F6A 1.584(19) .
P1 F6B 1.56(2) .

loop_
_geom_torsion_atom_site_label_1
_geom_torsion_atom_site_label_2
_geom_torsion_atom_site_label_3
_geom_torsion_atom_site_label_4
_geom_torsion
_geom_torsion_site_symmetry_4
I1 N1 C1 C2 -176.0(8) .
I1 N1 C3 C4 -176.2(7) .
I1 N1 C5 C6 179.8(7) .
N1 C1 C2 N2 -5.1(13) .
N1 C3 C4 N2 -5.5(12) .
N1 C5 C6 N2 -2.2(12) .
N2 C7 C8 C9 176.9(9) .
C1 N1 C3 C4 -56.6(11) .
C1 N1 C5 C6 59.9(11) .
C2 N2 C4 C3 62.1(11) .
C2 N2 C6 C5 -57.5(11) .
C2 N2 C7 C8 176.9(10) .
C3 N1 C1 C2 63.0(11) .
C3 N1 C5 C6 -58.7(11) .
C4 N2 C2 C1 -56.1(12) .
C4 N2 C6 C5 59.6(11) .
C4 N2 C7 C8 58.9(12) .
C5 N1 C1 C2 -55.4(11) .
C5 N1 C3 C4 63.0(11) .
C6 N2 C2 C1 62.4(12) .
C6 N2 C4 C3 -55.7(11) .
C6 N2 C7 C8 -64.1(12) .
C7 N2 C2 C1 -176.8(9) .
C7 N2 C4 C3 -179.7(9) .
C7 N2 C6 C5 -176.1(9) .
C7 C8 C9 C9 -174.9(11) 2_676
